data_7251678
loop_
_publ_author_name
'Khatua, Snehadrinarayan'
'Kashyap, Nimisha'
'Sen, Bhaskar'
'Baruah, Khanindram'
'Rabha, Monosh'
'Kalita, Dip Jyoti'

_publ_section_title
;
 A solvatochromic luminescence color switchable iridium(iii) complex of a
 click-generated ligand for nitroaromatic explosive detection
;
_journal_issue 15
_journal_name_full CrystEngComm
_journal_page_first 2403
_journal_page_last 2414
_journal_paper_doi 10.1039/D5CE01192B
_journal_volume 28
_journal_year 2026
_chemical_formula_sum 'C50 H30 F10 Ir N10 P'
_chemical_formula_weight 1184.01
_space_group_crystal_system triclinic
_space_group_IT_number 2
_space_group_name_Hall '-P 1'
_space_group_name_H-M_alt 'P -1'
_atom_sites_solution_hydrogens geom
_audit_creation_method SHELXL-2018/3
_audit_update_record
;
2024-06-06 deposited with the CCDC.	2026-02-27 downloaded from the CCDC.
;
_cell_angle_alpha 110.382(15)
_cell_angle_beta 92.879(15)
_cell_angle_gamma 93.482(17)
_cell_formula_units_Z 2
_cell_length_a 11.873(6)
_cell_length_b 13.411(7)
_cell_length_c 16.403(8)
_cell_measurement_reflns_used 5288
_cell_measurement_temperature 293(2)
_cell_measurement_theta_max 3.229
_cell_measurement_theta_min 1.947
_cell_volume 2437(2)
_computing_cell_refinement 'Bruker SAINT'
_computing_data_collection 'Bruker APEX3'
_computing_data_reduction 'Bruker SAINT'
_computing_molecular_graphics 'Ortep for Windows (Farrugia, 2012)'
_computing_publication_material 'WinGX publication routines (Farrugia, 2012)'
_computing_structure_refinement 'SHELXL-2018/3 (Sheldrick, 2018)'
_computing_structure_solution 'SHELXT 2014/5 (Sheldrick, 2014)'
_diffrn_ambient_temperature 293(2)
_diffrn_measured_fraction_theta_full 1.000
_diffrn_measured_fraction_theta_max 0.987
_diffrn_measurement_device_type 'Bruker D8 VENTURE Photon III detector'
_diffrn_measurement_method '\w and \f scan'
_diffrn_radiation_type MoK\a
_diffrn_radiation_wavelength 0.71073
_diffrn_reflns_av_R_equivalents 0.1095
_diffrn_reflns_av_unetI/netI 0.0934
_diffrn_reflns_Laue_measured_fraction_full 1.000
_diffrn_reflns_Laue_measured_fraction_max 0.987
_diffrn_reflns_limit_h_max 15
_diffrn_reflns_limit_h_min -15
_diffrn_reflns_limit_k_max 17
_diffrn_reflns_limit_k_min -17
_diffrn_reflns_limit_l_max 21
_diffrn_reflns_limit_l_min -21
_diffrn_reflns_number 78012
_diffrn_reflns_point_group_measured_fraction_full 1.000
_diffrn_reflns_point_group_measured_fraction_max 0.987
_diffrn_reflns_theta_full 25.242
_diffrn_reflns_theta_max 28.522
_diffrn_reflns_theta_min 1.328
_diffrn_source 'I\^A?S DIAMOND microfocus Mo tube'
_exptl_absorpt_coefficient_mu 2.857
_exptl_absorpt_correction_T_max 0.783
_exptl_absorpt_correction_T_min 0.572
_exptl_absorpt_correction_type multi-scan
_exptl_absorpt_process_details 'Bruker, SADABS'
_exptl_crystal_colour yellow
_exptl_crystal_density_diffrn 1.614
_exptl_crystal_description block
_exptl_crystal_F_000 1164
_exptl_crystal_preparation Luminescent
_exptl_crystal_recrystallization_method 'Re-crystallisation from solvent: CH2Cl2: Acetone'
_exptl_crystal_size_max 0.240
_exptl_crystal_size_mid 0.180
_exptl_crystal_size_min 0.100
_platon_squeeze_details
;
Highly disordered one dichloromethane and one acetone molecule were found 
during refinement. Several attempts were unsuccessful to locate 
solvent molecules through difference fourier map.  Also, the located 
positions did not show good convergence during refinement. Therefore 
squeeze routine of PLATON was used  to remove scattering contribution 
from solvent molecules. Squeeze results are appended to the cif. 
A total of 74 electrons are removed from asymmetric unit (Z = 2) 
which may correspond to one dichloromethane and one acetone.
The atoms removed through squeeze are not shown in the unit cell contents.
;
_refine_diff_density_max 1.308
_refine_diff_density_min -0.745
_refine_diff_density_rms 0.185
_refine_ls_extinction_method none
_refine_ls_goodness_of_fit_ref 1.061
_refine_ls_hydrogen_treatment constr
_refine_ls_matrix_type full
_refine_ls_number_parameters 649
_refine_ls_number_reflns 12206
_refine_ls_number_restraints 0
_refine_ls_restrained_S_all 1.061
_refine_ls_R_factor_all 0.1157
_refine_ls_R_factor_gt 0.0573
_refine_ls_shift/su_max 0.001
_refine_ls_shift/su_mean 0.000
_refine_ls_structure_factor_coef Fsqd
_refine_ls_weighting_details 'w=1/[\s^2^(Fo^2^)+(0.0927P)^2^] where P=(Fo^2^+2Fc^2^)/3'
_refine_ls_weighting_scheme calc
_refine_ls_wR_factor_gt 0.1412
_refine_ls_wR_factor_ref 0.1729
_reflns_Friedel_coverage 0.000
_reflns_number_gt 7717
_reflns_number_total 12206
_reflns_threshold_expression 'I > 2\s(I)'
_cod_data_source_file d5ce01192b2.cif
_cod_data_source_block shelx
_cod_depositor_comments 'Adding full bibliography for 7251678--7251679.cif.'
_cod_database_code 7251678
_shelx_shelxl_version_number 2018/3
_shelx_space_group_comment
;
The symmetry employed for this shelxl refinement is uniquely defined
by the following loop, which should always be used as a source of
symmetry information in preference to the above space-group names.
They are only intended as comments.
;
_shelx_estimated_absorpt_t_min 0.547
_shelx_estimated_absorpt_t_max 0.763
_platon_squeeze_void_probe_radius 1.20

loop_
_space_group_symop_operation_xyz
'x, y, z'
'-x, -y, -z'

loop_
_atom_site_label
_atom_site_type_symbol
_atom_site_fract_x
_atom_site_fract_y
_atom_site_fract_z
_atom_site_U_iso_or_equiv
_atom_site_adp_type
_atom_site_occupancy
_atom_site_site_symmetry_order
_atom_site_calc_flag
_atom_site_refinement_flags_posn
_atom_site_refinement_flags_adp
_atom_site_refinement_flags_occupancy
_atom_site_disorder_assembly
_atom_site_disorder_group
C1 C 0.8625(6) 0.7769(6) 0.2664(5) 0.0520(17) Uani 1 1 d . . . . .
H1 H 0.882319 0.830325 0.320200 0.062 Uiso 1 1 calc R U . . .
C2 C 0.9229(6) 0.7759(7) 0.1958(5) 0.0560(19) Uani 1 1 d . . . . .
H2 H 0.980623 0.828613 0.201917 0.067 Uiso 1 1 calc R U . . .
C3 C 0.8962(6) 0.6966(6) 0.1180(5) 0.0506(18) Uani 1 1 d . . . . .
C4 C 0.8078(6) 0.6165(6) 0.1083(5) 0.0514(18) Uani 1 1 d . . . . .
C5 C 0.7718(7) 0.5284(6) 0.0302(5) 0.0558(19) Uani 1 1 d . . . . .
H5 H 0.812374 0.517361 -0.018759 0.067 Uiso 1 1 calc R U . . .
C6 C 0.6804(7) 0.4608(7) 0.0257(5) 0.059(2) Uani 1 1 d . . . . .
H6 H 0.660873 0.404543 -0.026510 0.071 Uiso 1 1 calc R U . . .
C7 C 0.6121(6) 0.4720(5) 0.0979(4) 0.0454(16) Uani 1 1 d . . . . .
C8 C 0.5115(6) 0.4118(6) 0.0994(4) 0.0488(16) Uani 1 1 d . . . . .
C9 C 0.4584(7) 0.4334(6) 0.1738(5) 0.0548(18) Uani 1 1 d . . . . .
H9 H 0.391185 0.394139 0.174141 0.066 Uiso 1 1 calc R U . . .
C10 C 0.5038(6) 0.5141(6) 0.2503(5) 0.0503(17) Uani 1 1 d . . . . .
H10 H 0.466232 0.527065 0.300956 0.060 Uiso 1 1 calc R U . . .
C11 C 0.7503(6) 0.6286(6) 0.1839(5) 0.0452(16) Uani 1 1 d . . . . .
C12 C 0.6503(6) 0.5533(6) 0.1779(4) 0.0463(16) Uani 1 1 d . . . . .
C13 C 1.0703(7) 0.7237(7) 0.0476(6) 0.063(2) Uani 1 1 d . . . . .
H13 H 1.124387 0.738445 0.094155 0.076 Uiso 1 1 calc R U . . .
C14 C 1.0866(8) 0.7262(7) -0.0333(6) 0.071(2) Uani 1 1 d . . . . .
C15 C 1.1880(9) 0.7494(9) -0.0713(8) 0.083(3) Uani 1 1 d . . . . .
C16 C 1.2749(9) 0.8203(10) -0.0203(9) 0.102(4) Uani 1 1 d . . . . .
H16 H 1.272154 0.849409 0.039875 0.122 Uiso 1 1 calc R U . . .
C17 C 1.3663(11) 0.8474(13) -0.0600(13) 0.140(6) Uani 1 1 d . . . . .
H17 H 1.422095 0.898625 -0.025784 0.168 Uiso 1 1 calc R U . . .
C18 C 1.3772(14) 0.8038(17) -0.1438(16) 0.163(10) Uani 1 1 d . . . . .
H18 H 1.440760 0.822363 -0.167958 0.195 Uiso 1 1 calc R U . . .
C19 C 1.2953(14) 0.7317(16) -0.1948(12) 0.144(7) Uani 1 1 d . . . . .
H19 H 1.303322 0.699666 -0.254212 0.173 Uiso 1 1 calc R U . . .
C20 C 1.1971(10) 0.7044(10) -0.1587(8) 0.111(5) Uani 1 1 d . . . . .
H20 H 1.139729 0.656413 -0.194328 0.133 Uiso 1 1 calc R U . . .
C21 C 0.3788(7) 0.2516(6) 0.0211(5) 0.061(2) Uani 1 1 d . . . . .
H21 H 0.345766 0.241877 0.068348 0.073 Uiso 1 1 calc R U . . .
C22 C 0.3547(7) 0.1923(7) -0.0631(5) 0.062(2) Uani 1 1 d . . . . .
C23 C 0.2725(8) 0.1001(7) -0.1081(6) 0.065(2) Uani 1 1 d . . . . .
C24 C 0.2792(9) 0.0442(8) -0.1956(6) 0.081(3) Uani 1 1 d . . . . .
H24 H 0.338074 0.060602 -0.225366 0.098 Uiso 1 1 calc R U . . .
C25 C 0.1947(12) -0.0381(9) -0.2389(8) 0.104(4) Uani 1 1 d . . . . .
H25 H 0.197026 -0.075160 -0.298305 0.125 Uiso 1 1 calc R U . . .
C26 C 0.1071(12) -0.0656(10) -0.1945(10) 0.111(4) Uani 1 1 d . . . . .
H26 H 0.051953 -0.120665 -0.223329 0.133 Uiso 1 1 calc R U . . .
C27 C 0.1056(10) -0.0094(9) -0.1089(9) 0.102(4) Uani 1 1 d . . . . .
H27 H 0.048539 -0.026459 -0.077944 0.122 Uiso 1 1 calc R U . . .
C28 C 0.1854(9) 0.0715(8) -0.0666(7) 0.085(3) Uani 1 1 d . . . . .
H28 H 0.180922 0.108837 -0.007427 0.101 Uiso 1 1 calc R U . . .
C29 C 0.8605(7) 0.5474(8) 0.3551(6) 0.072(2) Uani 1 1 d . . . . .
H29 H 0.887022 0.568926 0.310915 0.086 Uiso 1 1 calc R U . . .
C30 C 0.9151(8) 0.4708(10) 0.3773(8) 0.094(3) Uani 1 1 d . . . . .
H30 H 0.976096 0.440285 0.347351 0.113 Uiso 1 1 calc R U . . .
C31 C 0.8785(9) 0.4403(9) 0.4438(7) 0.091(3) Uani 1 1 d . . . . .
H31 H 0.913750 0.388213 0.458644 0.109 Uiso 1 1 calc R U . . .
C32 C 0.7912(8) 0.4863(8) 0.4874(6) 0.077(3) Uani 1 1 d . . . . .
H32 H 0.767350 0.466935 0.533424 0.093 Uiso 1 1 calc R U . . .
C33 C 0.7358(6) 0.5628(7) 0.4643(5) 0.063(2) Uani 1 1 d . . . . .
C34 C 0.6389(6) 0.6166(7) 0.5015(5) 0.0587(19) Uani 1 1 d . . . . .
C35 C 0.5893(8) 0.6075(8) 0.5745(6) 0.076(3) Uani 1 1 d . . . . .
C36 C 0.4925(9) 0.6529(8) 0.6033(6) 0.084(3) Uani 1 1 d . . . . .
H36 H 0.460630 0.645131 0.651603 0.101 Uiso 1 1 calc R U . . .
C37 C 0.4438(8) 0.7104(7) 0.5584(6) 0.068(2) Uani 1 1 d . . . . .
C38 C 0.4866(6) 0.7238(6) 0.4858(5) 0.0580(19) Uani 1 1 d . . . . .
H38 H 0.449488 0.761837 0.456448 0.070 Uiso 1 1 calc R U . . .
C39 C 0.5872(6) 0.6786(6) 0.4577(5) 0.0522(18) Uani 1 1 d . . . . .
C40 C 0.4923(7) 0.7954(7) 0.2956(5) 0.0586(19) Uani 1 1 d . . . . .
H40 H 0.471897 0.725584 0.258653 0.070 Uiso 1 1 calc R U . . .
C41 C 0.4235(8) 0.8752(8) 0.2913(7) 0.080(3) Uani 1 1 d . . . . .
H41 H 0.357721 0.859307 0.254349 0.096 Uiso 1 1 calc R U . . .
C42 C 0.4578(10) 0.9772(8) 0.3441(8) 0.094(3) Uani 1 1 d . . . . .
H42 H 0.415933 1.032838 0.342088 0.113 Uiso 1 1 calc R U . . .
C43 C 0.5533(9) 0.9989(7) 0.4003(7) 0.083(3) Uani 1 1 d . . . . .
H43 H 0.574121 1.068704 0.437129 0.099 Uiso 1 1 calc R U . . .
C44 C 0.6192(7) 0.9173(6) 0.4024(5) 0.059(2) Uani 1 1 d . . . . .
C45 C 0.7186(7) 0.9249(7) 0.4601(5) 0.063(2) Uani 1 1 d . . . . .
C46 C 0.7727(9) 1.0200(9) 0.5176(6) 0.088(3) Uani 1 1 d . . . . .
C47 C 0.8674(12) 1.0236(11) 0.5713(8) 0.117(4) Uani 1 1 d . . . . .
H47 H 0.901541 1.087741 0.610636 0.141 Uiso 1 1 calc R U . . .
C48 C 0.9073(10) 0.9297(12) 0.5636(7) 0.103(4) Uani 1 1 d . . . . .
C49 C 0.8583(8) 0.8317(9) 0.5092(6) 0.086(3) Uani 1 1 d . . . . .
H49 H 0.887740 0.768995 0.509248 0.103 Uiso 1 1 calc R U . . .
C50 C 0.7627(7) 0.8284(7) 0.4536(5) 0.061(2) Uani 1 1 d . . . . .
N1 N 0.7777(5) 0.7050(5) 0.2604(4) 0.0458(13) Uani 1 1 d . . . . .
N2 N 0.5999(5) 0.5736(5) 0.2529(4) 0.0484(14) Uani 1 1 d . . . . .
N3 N 0.7710(5) 0.5910(5) 0.3954(4) 0.0572(16) Uani 1 1 d . . . . .
N4 N 0.5846(5) 0.8138(5) 0.3491(4) 0.0480(14) Uani 1 1 d . . . . .
N5 N 0.9588(6) 0.6950(6) 0.0456(4) 0.0625(17) Uani 1 1 d . . . . .
N6 N 0.9049(6) 0.6834(6) -0.0313(5) 0.073(2) Uani 1 1 d . . . . .
N7 N 0.9828(7) 0.7010(6) -0.0796(5) 0.076(2) Uani 1 1 d . . . . .
N8 N 0.4601(5) 0.3285(5) 0.0247(4) 0.0535(15) Uani 1 1 d . . . . .
N9 N 0.4814(7) 0.3189(7) -0.0570(5) 0.085(2) Uani 1 1 d . . . . .
N10 N 0.4173(8) 0.2380(7) -0.1100(5) 0.088(2) Uani 1 1 d . . . . .
F1 F 0.2494(9) 0.5872(15) 0.1870(6) 0.295(10) Uani 1 1 d . . . . .
F2 F 0.2798(5) 0.6638(6) 0.3244(5) 0.124(2) Uani 1 1 d . . . . .
F3 F 0.1786(14) 0.5139(8) 0.2701(13) 0.308(11) Uani 1 1 d . . . . .
F4 F 0.0695(7) 0.5766(6) 0.1912(6) 0.175(4) Uani 1 1 d . . . . .
F5 F 0.1663(8) 0.7288(7) 0.2499(8) 0.200(5) Uani 1 1 d . . . . .
F6 F 0.0961(8) 0.6533(13) 0.3306(8) 0.250(7) Uani 1 1 d . . . . .
F7 F 0.6400(6) 0.5543(6) 0.6198(4) 0.116(2) Uani 1 1 d . . . . .
F8 F 0.3469(5) 0.7525(4) 0.5841(4) 0.0950(18) Uani 1 1 d . . . . .
F9 F 0.7350(7) 1.1137(5) 0.5200(5) 0.139(3) Uani 1 1 d . . . . .
F10 F 1.0005(7) 0.9323(7) 0.6164(5) 0.162(3) Uani 1 1 d . . . . .
P1 P 0.1741(2) 0.6191(2) 0.25815(19) 0.0821(7) Uani 1 1 d . . . . .
Ir1 Ir 0.67958(2) 0.69848(2) 0.36360(2) 0.04668(12) Uani 1 1 d . . . . .

loop_
_atom_site_aniso_label
_atom_site_aniso_U_11
_atom_site_aniso_U_22
_atom_site_aniso_U_33
_atom_site_aniso_U_23
_atom_site_aniso_U_13
_atom_site_aniso_U_12
C1 0.052(4) 0.060(5) 0.047(4) 0.023(4) 0.009(3) 0.001(4)
C2 0.047(4) 0.067(5) 0.056(5) 0.024(4) 0.009(3) -0.003(4)
C3 0.049(4) 0.068(5) 0.047(4) 0.031(4) 0.024(3) 0.012(4)
C4 0.050(4) 0.066(5) 0.047(4) 0.026(4) 0.018(3) 0.013(4)
C5 0.065(5) 0.064(5) 0.044(4) 0.023(4) 0.024(4) 0.012(4)
C6 0.076(5) 0.066(5) 0.043(4) 0.021(4) 0.025(4) 0.021(4)
C7 0.057(4) 0.043(4) 0.041(4) 0.018(3) 0.012(3) 0.013(3)
C8 0.055(4) 0.047(4) 0.041(4) 0.013(3) 0.001(3) -0.003(3)
C9 0.055(4) 0.062(5) 0.049(4) 0.020(4) 0.010(3) -0.002(4)
C10 0.052(4) 0.057(4) 0.045(4) 0.019(3) 0.022(3) 0.006(3)
C11 0.040(4) 0.051(4) 0.052(4) 0.026(3) 0.010(3) 0.008(3)
C12 0.059(4) 0.052(4) 0.032(3) 0.017(3) 0.014(3) 0.018(3)
C13 0.054(5) 0.079(6) 0.069(5) 0.037(5) 0.025(4) 0.017(4)
C14 0.072(6) 0.072(6) 0.084(6) 0.042(5) 0.038(5) 0.019(5)
C15 0.083(7) 0.092(7) 0.109(8) 0.068(7) 0.061(6) 0.039(6)
C16 0.075(7) 0.102(8) 0.156(12) 0.073(8) 0.042(7) 0.024(6)
C17 0.080(8) 0.156(13) 0.24(2) 0.131(15) 0.065(11) 0.036(8)
C18 0.092(10) 0.22(2) 0.27(3) 0.18(2) 0.102(14) 0.058(12)
C19 0.130(12) 0.217(19) 0.158(15) 0.131(15) 0.100(12) 0.094(13)
C20 0.111(9) 0.152(11) 0.111(9) 0.081(9) 0.072(8) 0.066(8)
C21 0.075(5) 0.062(5) 0.045(4) 0.018(4) -0.002(4) -0.004(4)
C22 0.075(6) 0.061(5) 0.057(5) 0.029(4) 0.007(4) 0.009(4)
C23 0.082(6) 0.053(5) 0.057(5) 0.018(4) -0.017(4) 0.002(4)
C24 0.086(7) 0.082(7) 0.066(6) 0.016(5) -0.014(5) 0.012(5)
C25 0.134(11) 0.088(8) 0.067(7) 0.004(6) -0.033(7) -0.001(7)
C26 0.117(10) 0.084(8) 0.123(12) 0.035(8) -0.041(9) -0.023(7)
C27 0.104(9) 0.088(8) 0.109(10) 0.037(7) -0.010(7) -0.026(7)
C28 0.101(8) 0.069(6) 0.081(7) 0.027(5) -0.010(6) -0.006(6)
C29 0.056(5) 0.103(7) 0.070(6) 0.046(5) 0.011(4) 0.015(5)
C30 0.064(6) 0.131(9) 0.111(9) 0.067(8) 0.014(6) 0.030(6)
C31 0.075(6) 0.116(9) 0.108(8) 0.073(7) -0.007(6) 0.014(6)
C32 0.077(6) 0.093(7) 0.081(6) 0.055(6) 0.003(5) 0.006(5)
C33 0.050(4) 0.092(6) 0.054(5) 0.038(4) -0.008(4) -0.010(4)
C34 0.056(4) 0.080(6) 0.040(4) 0.023(4) 0.006(3) -0.004(4)
C35 0.078(6) 0.098(7) 0.068(6) 0.049(5) 0.016(5) -0.005(5)
C36 0.100(8) 0.103(8) 0.058(5) 0.037(5) 0.034(5) 0.001(6)
C37 0.069(5) 0.071(6) 0.054(5) 0.008(4) 0.024(4) -0.003(4)
C38 0.056(4) 0.063(5) 0.047(4) 0.008(4) 0.017(3) -0.003(4)
C39 0.053(4) 0.060(5) 0.041(4) 0.017(3) 0.002(3) -0.006(4)
C40 0.055(5) 0.065(5) 0.057(5) 0.022(4) 0.012(4) 0.003(4)
C41 0.069(6) 0.082(7) 0.086(7) 0.028(6) -0.001(5) 0.017(5)
C42 0.096(8) 0.072(7) 0.114(9) 0.026(6) 0.009(7) 0.036(6)
C43 0.096(7) 0.052(5) 0.088(7) 0.009(5) 0.010(6) 0.009(5)
C44 0.061(5) 0.062(5) 0.052(5) 0.014(4) 0.017(4) 0.006(4)
C45 0.066(5) 0.063(5) 0.047(4) 0.008(4) 0.007(4) -0.010(4)
C46 0.089(7) 0.087(8) 0.068(6) 0.006(5) -0.011(5) 0.000(6)
C47 0.127(11) 0.105(10) 0.089(9) 0.007(7) -0.019(8) -0.035(8)
C48 0.089(8) 0.123(10) 0.073(7) 0.014(7) -0.023(6) -0.019(7)
C49 0.078(6) 0.109(8) 0.067(6) 0.032(6) -0.009(5) -0.015(6)
C50 0.054(4) 0.094(6) 0.040(4) 0.030(4) 0.009(3) -0.003(4)
N1 0.044(3) 0.058(4) 0.037(3) 0.018(3) 0.008(2) 0.002(3)
N2 0.049(3) 0.058(4) 0.047(3) 0.028(3) 0.016(3) 0.010(3)
N3 0.050(4) 0.078(5) 0.049(4) 0.030(3) 0.011(3) -0.003(3)
N4 0.050(3) 0.052(4) 0.039(3) 0.012(3) 0.007(3) 0.000(3)
N5 0.058(4) 0.089(5) 0.053(4) 0.037(4) 0.020(3) 0.009(3)
N6 0.081(5) 0.087(5) 0.056(4) 0.028(4) 0.023(4) -0.001(4)
N7 0.081(5) 0.097(6) 0.060(4) 0.036(4) 0.036(4) 0.007(4)
N8 0.068(4) 0.050(4) 0.043(3) 0.018(3) 0.007(3) 0.000(3)
N9 0.110(6) 0.097(6) 0.042(4) 0.020(4) 0.015(4) -0.013(5)
N10 0.110(7) 0.093(6) 0.053(5) 0.017(4) 0.004(4) -0.009(5)
F1 0.159(9) 0.53(3) 0.095(7) -0.034(10) 0.017(6) 0.126(13)
F2 0.087(4) 0.169(7) 0.110(5) 0.045(5) -0.026(4) -0.004(4)
F3 0.299(15) 0.117(7) 0.50(2) 0.152(12) -0.258(17) -0.065(9)
F4 0.133(6) 0.111(5) 0.227(9) 0.009(5) -0.111(6) 0.013(5)
F5 0.170(8) 0.130(7) 0.289(13) 0.079(7) -0.110(9) -0.004(6)
F6 0.121(7) 0.397(19) 0.196(11) 0.066(12) 0.061(7) -0.060(10)
F7 0.109(5) 0.182(7) 0.107(5) 0.111(5) 0.034(4) 0.025(5)
F8 0.095(4) 0.104(4) 0.099(4) 0.040(3) 0.063(3) 0.027(3)
F9 0.165(7) 0.073(4) 0.133(6) -0.014(4) -0.032(5) -0.002(4)
F10 0.135(6) 0.187(8) 0.139(7) 0.049(6) -0.090(5) -0.049(6)
P1 0.0628(15) 0.0882(19) 0.0909(19) 0.0272(15) -0.0072(13) 0.0106(13)
Ir1 0.04435(17) 0.0633(2) 0.03333(16) 0.01814(13) 0.00776(11) 0.00105(12)

loop_
_atom_type_symbol
_atom_type_description
_atom_type_scat_dispersion_real
_atom_type_scat_dispersion_imag
_atom_type_scat_source
C C 0.0033 0.0016 'International Tables Vol C Tables 4.2.6.8 and 6.1.1.4'
H H 0.0000 0.0000 'International Tables Vol C Tables 4.2.6.8 and 6.1.1.4'
N N 0.0061 0.0033 'International Tables Vol C Tables 4.2.6.8 and 6.1.1.4'
F F 0.0171 0.0103 'International Tables Vol C Tables 4.2.6.8 and 6.1.1.4'
P P 0.1023 0.0942 'International Tables Vol C Tables 4.2.6.8 and 6.1.1.4'
Ir Ir -1.4442 7.9887 'International Tables Vol C Tables 4.2.6.8 and 6.1.1.4'

loop_
_geom_angle_atom_site_label_1
_geom_angle_atom_site_label_2
_geom_angle_atom_site_label_3
_geom_angle
_geom_angle_site_symmetry_1
_geom_angle_site_symmetry_3
_geom_angle_publ_flag
N1 C1 C2 122.8(7) . . ?
N1 C1 H1 118.6 . . ?
C2 C1 H1 118.6 . . ?
C3 C2 C1 118.8(7) . . ?
C3 C2 H2 120.6 . . ?
C1 C2 H2 120.6 . . ?
C2 C3 C4 120.8(6) . . ?
C2 C3 N5 118.8(7) . . ?
C4 C3 N5 120.4(7) . . ?
C11 C4 C3 115.0(7) . . ?
C11 C4 C5 118.6(7) . . ?
C3 C4 C5 126.4(7) . . ?
C6 C5 C4 121.9(7) . . ?
C6 C5 H5 119.0 . . ?
C4 C5 H5 119.0 . . ?
C5 C6 C7 123.0(7) . . ?
C5 C6 H6 118.5 . . ?
C7 C6 H6 118.5 . . ?
C8 C7 C12 115.2(6) . . ?
C8 C7 C6 128.2(7) . . ?
C12 C7 C6 116.5(7) . . ?
C9 C8 C7 120.2(7) . . ?
C9 C8 N8 116.9(7) . . ?
C7 C8 N8 122.8(6) . . ?
C8 C9 C10 120.4(7) . . ?
C8 C9 H9 119.8 . . ?
C10 C9 H9 119.8 . . ?
N2 C10 C9 122.0(6) . . ?
N2 C10 H10 119.0 . . ?
C9 C10 H10 119.0 . . ?
N1 C11 C4 124.2(7) . . ?
N1 C11 C12 117.1(6) . . ?
C4 C11 C12 118.7(6) . . ?
N2 C12 C7 125.1(7) . . ?
N2 C12 C11 113.9(6) . . ?
C7 C12 C11 120.9(6) . . ?
N5 C13 C14 105.2(8) . . ?
N5 C13 H13 127.4 . . ?
C14 C13 H13 127.4 . . ?
C13 C14 N7 106.9(8) . . ?
C13 C14 C15 131.3(10) . . ?
N7 C14 C15 121.9(9) . . ?
C20 C15 C16 118.9(11) . . ?
C20 C15 C14 120.3(12) . . ?
C16 C15 C14 120.8(10) . . ?
C15 C16 C17 119.2(14) . . ?
C15 C16 H16 120.4 . . ?
C17 C16 H16 120.4 . . ?
C18 C17 C16 122.6(18) . . ?
C18 C17 H17 118.7 . . ?
C16 C17 H17 118.7 . . ?
C17 C18 C19 119.4(15) . . ?
C17 C18 H18 120.3 . . ?
C19 C18 H18 120.3 . . ?
C18 C19 C20 120.6(17) . . ?
C18 C19 H19 119.7 . . ?
C20 C19 H19 119.7 . . ?
C15 C20 C19 119.2(15) . . ?
C15 C20 H20 120.4 . . ?
C19 C20 H20 120.4 . . ?
C22 C21 N8 107.1(7) . . ?
C22 C21 H21 126.5 . . ?
N8 C21 H21 126.5 . . ?
C21 C22 N10 107.0(8) . . ?
C21 C22 C23 132.6(8) . . ?
N10 C22 C23 120.2(8) . . ?
C28 C23 C24 118.7(9) . . ?
C28 C23 C22 122.0(8) . . ?
C24 C23 C22 119.2(9) . . ?
C23 C24 C25 118.3(11) . . ?
C23 C24 H24 120.8 . . ?
C25 C24 H24 120.8 . . ?
C26 C25 C24 121.5(11) . . ?
C26 C25 H25 119.2 . . ?
C24 C25 H25 119.2 . . ?
C27 C26 C25 117.6(12) . . ?
C27 C26 H26 121.2 . . ?
C25 C26 H26 121.2 . . ?
C26 C27 C28 121.5(13) . . ?
C26 C27 H27 119.3 . . ?
C28 C27 H27 119.3 . . ?
C27 C28 C23 122.3(11) . . ?
C27 C28 H28 118.9 . . ?
C23 C28 H28 118.9 . . ?
N3 C29 C30 121.8(8) . . ?
N3 C29 H29 119.1 . . ?
C30 C29 H29 119.1 . . ?
C31 C30 C29 119.6(10) . . ?
C31 C30 H30 120.2 . . ?
C29 C30 H30 120.2 . . ?
C32 C31 C30 119.5(9) . . ?
C32 C31 H31 120.3 . . ?
C30 C31 H31 120.3 . . ?
C31 C32 C33 120.7(8) . . ?
C31 C32 H32 119.6 . . ?
C33 C32 H32 119.6 . . ?
N3 C33 C32 119.5(8) . . ?
N3 C33 C34 112.5(7) . . ?
C32 C33 C34 128.0(8) . . ?
C35 C34 C39 118.1(7) . . ?
C35 C34 C33 124.7(8) . . ?
C39 C34 C33 117.1(7) . . ?
F7 C35 C36 118.1(8) . . ?
F7 C35 C34 119.2(8) . . ?
C36 C35 C34 122.7(8) . . ?
C35 C36 C37 117.5(8) . . ?
C35 C36 H36 121.2 . . ?
C37 C36 H36 121.2 . . ?
F8 C37 C36 118.2(8) . . ?
F8 C37 C38 117.9(8) . . ?
C36 C37 C38 123.8(8) . . ?
C37 C38 C39 118.3(8) . . ?
C37 C38 H38 120.9 . . ?
C39 C38 H38 120.9 . . ?
C38 C39 C34 119.5(7) . . ?
C38 C39 Ir1 127.5(6) . . ?
C34 C39 Ir1 112.9(5) . . ?
N4 C40 C41 123.8(8) . . ?
N4 C40 H40 118.1 . . ?
C41 C40 H40 118.1 . . ?
C42 C41 C40 116.7(9) . . ?
C42 C41 H41 121.7 . . ?
C40 C41 H41 121.7 . . ?
C41 C42 C43 120.9(9) . . ?
C41 C42 H42 119.6 . . ?
C43 C42 H42 119.6 . . ?
C42 C43 C44 120.5(9) . . ?
C42 C43 H43 119.7 . . ?
C44 C43 H43 119.7 . . ?
N4 C44 C43 118.7(8) . . ?
N4 C44 C45 113.2(7) . . ?
C43 C44 C45 127.8(8) . . ?
C46 C45 C50 119.5(8) . . ?
C46 C45 C44 124.5(9) . . ?
C50 C45 C44 116.0(7) . . ?
F9 C46 C47 117.5(10) . . ?
F9 C46 C45 119.8(9) . . ?
C47 C46 C45 122.7(11) . . ?
C48 C47 C46 116.3(11) . . ?
C48 C47 H47 121.9 . . ?
C46 C47 H47 121.9 . . ?
C47 C48 F10 116.8(11) . . ?
C47 C48 C49 124.8(11) . . ?
F10 C48 C49 118.4(12) . . ?
C48 C49 C50 118.6(11) . . ?
C48 C49 H49 120.7 . . ?
C50 C49 H49 120.7 . . ?
C45 C50 C49 118.0(9) . . ?
C45 C50 Ir1 114.8(6) . . ?
C49 C50 Ir1 127.3(7) . . ?
C11 N1 C1 118.4(6) . . ?
C11 N1 Ir1 115.5(5) . . ?
C1 N1 Ir1 126.1(5) . . ?
C10 N2 C12 117.0(6) . . ?
C10 N2 Ir1 126.5(5) . . ?
C12 N2 Ir1 116.5(5) . . ?
C29 N3 C33 118.8(7) . . ?
C29 N3 Ir1 125.0(5) . . ?
C33 N3 Ir1 116.2(5) . . ?
C40 N4 C44 119.3(7) . . ?
C40 N4 Ir1 124.8(5) . . ?
C44 N4 Ir1 115.9(5) . . ?
N6 N5 C13 111.5(6) . . ?
N6 N5 C3 120.4(6) . . ?
C13 N5 C3 127.0(7) . . ?
N7 N6 N5 105.9(7) . . ?
N6 N7 C14 110.4(7) . . ?
N9 N8 C21 108.4(6) . . ?
N9 N8 C8 123.3(7) . . ?
C21 N8 C8 128.1(6) . . ?
N10 N9 N8 108.0(7) . . ?
N9 N10 C22 109.4(7) . . ?
F1 P1 F3 91.3(10) . . ?
F1 P1 F6 179.0(10) . . ?
F3 P1 F6 89.6(10) . . ?
F1 P1 F5 91.5(9) . . ?
F3 P1 F5 177.2(11) . . ?
F6 P1 F5 87.6(8) . . ?
F1 P1 F4 90.1(6) . . ?
F3 P1 F4 91.7(5) . . ?
F6 P1 F4 89.5(6) . . ?
F5 P1 F4 88.7(5) . . ?
F1 P1 F2 89.3(5) . . ?
F3 P1 F2 89.6(5) . . ?
F6 P1 F2 91.0(6) . . ?
F5 P1 F2 90.1(5) . . ?
F4 P1 F2 178.6(5) . . ?
C50 Ir1 C39 89.0(3) . . ?
C50 Ir1 N4 80.2(3) . . ?
C39 Ir1 N4 93.3(3) . . ?
C50 Ir1 N3 95.3(3) . . ?
C39 Ir1 N3 80.4(3) . . ?
N4 Ir1 N3 172.4(2) . . ?
C50 Ir1 N2 170.2(2) . . ?
C39 Ir1 N2 99.9(3) . . ?
N4 Ir1 N2 95.2(2) . . ?
N3 Ir1 N2 90.2(2) . . ?
C50 Ir1 N1 94.7(3) . . ?
C39 Ir1 N1 175.1(3) . . ?
N4 Ir1 N1 90.6(2) . . ?
N3 Ir1 N1 96.0(2) . . ?
N2 Ir1 N1 76.7(2) . . ?

loop_
_geom_bond_atom_site_label_1
_geom_bond_atom_site_label_2
_geom_bond_distance
_geom_bond_site_symmetry_2
_geom_bond_publ_flag
C1 N1 1.327(9) . ?
C1 C2 1.389(10) . ?
C1 H1 0.9300 . ?
C2 C3 1.354(11) . ?
C2 H2 0.9300 . ?
C3 C4 1.417(11) . ?
C3 N5 1.426(9) . ?
C4 C11 1.410(9) . ?
C4 C5 1.431(11) . ?
C5 C6 1.353(11) . ?
C5 H5 0.9300 . ?
C6 C7 1.439(9) . ?
C6 H6 0.9300 . ?
C7 C8 1.407(10) . ?
C7 C12 1.414(9) . ?
C8 C9 1.351(10) . ?
C8 N8 1.419(9) . ?
C9 C10 1.397(10) . ?
C9 H9 0.9300 . ?
C10 N2 1.342(9) . ?
C10 H10 0.9300 . ?
C11 N1 1.325(9) . ?
C11 C12 1.487(10) . ?
C12 N2 1.344(8) . ?
C13 N5 1.352(10) . ?
C13 C14 1.361(11) . ?
C13 H13 0.9300 . ?
C14 N7 1.373(12) . ?
C14 C15 1.449(12) . ?
C15 C20 1.362(15) . ?
C15 C16 1.381(16) . ?
C16 C17 1.386(16) . ?
C16 H16 0.9300 . ?
C17 C18 1.31(3) . ?
C17 H17 0.9300 . ?
C18 C19 1.35(3) . ?
C18 H18 0.9300 . ?
C19 C20 1.419(17) . ?
C19 H19 0.9300 . ?
C20 H20 0.9300 . ?
C21 C22 1.339(11) . ?
C21 N8 1.353(10) . ?
C21 H21 0.9300 . ?
C22 N10 1.360(11) . ?
C22 C23 1.473(12) . ?
C23 C28 1.373(14) . ?
C23 C24 1.378(12) . ?
C24 C25 1.406(15) . ?
C24 H24 0.9300 . ?
C25 C26 1.401(18) . ?
C25 H25 0.9300 . ?
C26 C27 1.345(17) . ?
C26 H26 0.9300 . ?
C27 C28 1.357(14) . ?
C27 H27 0.9300 . ?
C28 H28 0.9300 . ?
C29 N3 1.336(10) . ?
C29 C30 1.388(12) . ?
C29 H29 0.9300 . ?
C30 C31 1.372(14) . ?
C30 H30 0.9300 . ?
C31 C32 1.346(13) . ?
C31 H31 0.9300 . ?
C32 C33 1.400(11) . ?
C32 H32 0.9300 . ?
C33 N3 1.386(9) . ?
C33 C34 1.443(11) . ?
C34 C35 1.400(11) . ?
C34 C39 1.420(11) . ?
C35 F7 1.342(10) . ?
C35 C36 1.361(13) . ?
C36 C37 1.371(13) . ?
C36 H36 0.9300 . ?
C37 F8 1.336(9) . ?
C37 C38 1.380(11) . ?
C38 C39 1.398(11) . ?
C38 H38 0.9300 . ?
C39 Ir1 2.020(8) . ?
C40 N4 1.324(10) . ?
C40 C41 1.404(11) . ?
C40 H40 0.9300 . ?
C41 C42 1.363(14) . ?
C41 H41 0.9300 . ?
C42 C43 1.374(14) . ?
C42 H42 0.9300 . ?
C43 C44 1.393(12) . ?
C43 H43 0.9300 . ?
C44 N4 1.382(10) . ?
C44 C45 1.451(11) . ?
C45 C46 1.389(12) . ?
C45 C50 1.396(12) . ?
C46 F9 1.348(12) . ?
C46 C47 1.381(15) . ?
C47 C48 1.341(17) . ?
C47 H47 0.9300 . ?
C48 F10 1.361(12) . ?
C48 C49 1.378(15) . ?
C49 C50 1.408(12) . ?
C49 H49 0.9300 . ?
C50 Ir1 2.011(9) . ?
N1 Ir1 2.125(5) . ?
N2 Ir1 2.125(6) . ?
N3 Ir1 2.045(6) . ?
N4 Ir1 2.040(6) . ?
N5 N6 1.341(9) . ?
N6 N7 1.309(9) . ?
N8 N9 1.339(8) . ?
N9 N10 1.299(10) . ?
F1 P1 1.466(9) . ?
F2 P1 1.560(6) . ?
F3 P1 1.494(9) . ?
F4 P1 1.553(7) . ?
F5 P1 1.531(9) . ?
F6 P1 1.505(11) . ?

loop_
_geom_torsion_atom_site_label_1
_geom_torsion_atom_site_label_2
_geom_torsion_atom_site_label_3
_geom_torsion_atom_site_label_4
_geom_torsion
_geom_torsion_site_symmetry_1
_geom_torsion_site_symmetry_2
_geom_torsion_site_symmetry_3
_geom_torsion_site_symmetry_4
_geom_torsion_publ_flag
N1 C1 C2 C3 -1.7(11) . . . . ?
C1 C2 C3 C4 0.4(11) . . . . ?
C1 C2 C3 N5 -179.5(6) . . . . ?
C2 C3 C4 C11 1.8(10) . . . . ?
N5 C3 C4 C11 -178.3(6) . . . . ?
C2 C3 C4 C5 -179.5(7) . . . . ?
N5 C3 C4 C5 0.4(11) . . . . ?
C11 C4 C5 C6 4.1(11) . . . . ?
C3 C4 C5 C6 -174.6(7) . . . . ?
C4 C5 C6 C7 0.4(11) . . . . ?
C5 C6 C7 C8 175.3(7) . . . . ?
C5 C6 C7 C12 -5.0(10) . . . . ?
C12 C7 C8 C9 0.0(10) . . . . ?
C6 C7 C8 C9 179.7(7) . . . . ?
C12 C7 C8 N8 178.8(6) . . . . ?
C6 C7 C8 N8 -1.5(11) . . . . ?
C7 C8 C9 C10 -1.2(11) . . . . ?
N8 C8 C9 C10 179.9(6) . . . . ?
C8 C9 C10 N2 0.7(11) . . . . ?
C3 C4 C11 N1 -3.1(10) . . . . ?
C5 C4 C11 N1 178.1(6) . . . . ?
C3 C4 C11 C12 175.1(6) . . . . ?
C5 C4 C11 C12 -3.7(9) . . . . ?
C8 C7 C12 N2 1.9(9) . . . . ?
C6 C7 C12 N2 -177.8(6) . . . . ?
C8 C7 C12 C11 -175.1(6) . . . . ?
C6 C7 C12 C11 5.2(9) . . . . ?
N1 C11 C12 N2 0.1(8) . . . . ?
C4 C11 C12 N2 -178.3(6) . . . . ?
N1 C11 C12 C7 177.4(6) . . . . ?
C4 C11 C12 C7 -1.0(9) . . . . ?
N5 C13 C14 N7 1.2(9) . . . . ?
N5 C13 C14 C15 -178.6(9) . . . . ?
C13 C14 C15 C20 151.0(10) . . . . ?
N7 C14 C15 C20 -28.8(14) . . . . ?
C13 C14 C15 C16 -31.5(15) . . . . ?
N7 C14 C15 C16 148.7(10) . . . . ?
C20 C15 C16 C17 3.0(15) . . . . ?
C14 C15 C16 C17 -174.5(9) . . . . ?
C15 C16 C17 C18 -4(2) . . . . ?
C16 C17 C18 C19 2(3) . . . . ?
C17 C18 C19 C20 1(3) . . . . ?
C16 C15 C20 C19 -0.1(16) . . . . ?
C14 C15 C20 C19 177.5(9) . . . . ?
C18 C19 C20 C15 -2(2) . . . . ?
N8 C21 C22 N10 -3.5(9) . . . . ?
N8 C21 C22 C23 -178.2(8) . . . . ?
C21 C22 C23 C28 13.9(14) . . . . ?
N10 C22 C23 C28 -160.1(9) . . . . ?
C21 C22 C23 C24 -169.8(9) . . . . ?
N10 C22 C23 C24 16.2(12) . . . . ?
C28 C23 C24 C25 1.4(13) . . . . ?
C22 C23 C24 C25 -175.0(8) . . . . ?
C23 C24 C25 C26 -1.7(16) . . . . ?
C24 C25 C26 C27 0.8(18) . . . . ?
C25 C26 C27 C28 0.4(19) . . . . ?
C26 C27 C28 C23 -0.7(18) . . . . ?
C24 C23 C28 C27 -0.3(15) . . . . ?
C22 C23 C28 C27 176.1(9) . . . . ?
N3 C29 C30 C31 -1.6(17) . . . . ?
C29 C30 C31 C32 -1.0(18) . . . . ?
C30 C31 C32 C33 1.5(17) . . . . ?
C31 C32 C33 N3 0.4(14) . . . . ?
C31 C32 C33 C34 177.4(9) . . . . ?
N3 C33 C34 C35 -176.5(8) . . . . ?
C32 C33 C34 C35 6.3(14) . . . . ?
N3 C33 C34 C39 6.9(10) . . . . ?
C32 C33 C34 C39 -170.3(8) . . . . ?
C39 C34 C35 F7 -176.3(8) . . . . ?
C33 C34 C35 F7 7.1(14) . . . . ?
C39 C34 C35 C36 1.9(14) . . . . ?
C33 C34 C35 C36 -174.6(9) . . . . ?
F7 C35 C36 C37 177.6(9) . . . . ?
C34 C35 C36 C37 -0.7(16) . . . . ?
C35 C36 C37 F8 177.9(9) . . . . ?
C35 C36 C37 C38 0.6(15) . . . . ?
F8 C37 C38 C39 -179.1(7) . . . . ?
C36 C37 C38 C39 -1.8(13) . . . . ?
C37 C38 C39 C34 3.0(11) . . . . ?
C37 C38 C39 Ir1 -172.3(6) . . . . ?
C35 C34 C39 C38 -3.1(12) . . . . ?
C33 C34 C39 C38 173.7(7) . . . . ?
C35 C34 C39 Ir1 172.9(6) . . . . ?
C33 C34 C39 Ir1 -10.3(9) . . . . ?
N4 C40 C41 C42 2.2(14) . . . . ?
C40 C41 C42 C43 -2.0(17) . . . . ?
C41 C42 C43 C44 2.0(17) . . . . ?
C42 C43 C44 N4 -2.1(14) . . . . ?
C42 C43 C44 C45 -176.6(9) . . . . ?
N4 C44 C45 C46 177.5(8) . . . . ?
C43 C44 C45 C46 -7.8(15) . . . . ?
N4 C44 C45 C50 -0.5(10) . . . . ?
C43 C44 C45 C50 174.2(8) . . . . ?
C50 C45 C46 F9 175.6(9) . . . . ?
C44 C45 C46 F9 -2.2(15) . . . . ?
C50 C45 C46 C47 -2.0(16) . . . . ?
C44 C45 C46 C47 -179.9(10) . . . . ?
F9 C46 C47 C48 -175.9(11) . . . . ?
C45 C46 C47 C48 1.8(19) . . . . ?
C46 C47 C48 F10 -179.9(11) . . . . ?
C46 C47 C48 C49 -3(2) . . . . ?
C47 C48 C49 C50 3.6(19) . . . . ?
F10 C48 C49 C50 -179.2(10) . . . . ?
C46 C45 C50 C49 2.8(12) . . . . ?
C44 C45 C50 C49 -179.1(7) . . . . ?
C46 C45 C50 Ir1 -177.2(7) . . . . ?
C44 C45 C50 Ir1 0.9(9) . . . . ?
C48 C49 C50 C45 -3.5(13) . . . . ?
C48 C49 C50 Ir1 176.4(8) . . . . ?
C4 C11 N1 C1 2.0(10) . . . . ?
C12 C11 N1 C1 -176.2(6) . . . . ?
C4 C11 N1 Ir1 -177.5(5) . . . . ?
C12 C11 N1 Ir1 4.3(7) . . . . ?
C2 C1 N1 C11 0.5(10) . . . . ?
C2 C1 N1 Ir1 179.9(5) . . . . ?
C9 C10 N2 C12 1.0(10) . . . . ?
C9 C10 N2 Ir1 -179.8(5) . . . . ?
C7 C12 N2 C10 -2.4(9) . . . . ?
C11 C12 N2 C10 174.7(6) . . . . ?
C7 C12 N2 Ir1 178.4(5) . . . . ?
C11 C12 N2 Ir1 -4.5(7) . . . . ?
C30 C29 N3 C33 3.5(13) . . . . ?
C30 C29 N3 Ir1 -176.7(8) . . . . ?
C32 C33 N3 C29 -2.9(12) . . . . ?
C34 C33 N3 C29 179.7(7) . . . . ?
C32 C33 N3 Ir1 177.3(6) . . . . ?
C34 C33 N3 Ir1 -0.2(9) . . . . ?
C41 C40 N4 C44 -2.4(12) . . . . ?
C41 C40 N4 Ir1 175.1(7) . . . . ?
C43 C44 N4 C40 2.3(11) . . . . ?
C45 C44 N4 C40 177.5(7) . . . . ?
C43 C44 N4 Ir1 -175.4(6) . . . . ?
C45 C44 N4 Ir1 -0.1(8) . . . . ?
C14 C13 N5 N6 -2.1(9) . . . . ?
C14 C13 N5 C3 -169.8(7) . . . . ?
C2 C3 N5 N6 -130.8(8) . . . . ?
C4 C3 N5 N6 49.3(10) . . . . ?
C2 C3 N5 C13 36.0(11) . . . . ?
C4 C3 N5 C13 -144.0(8) . . . . ?
C13 N5 N6 N7 2.2(9) . . . . ?
C3 N5 N6 N7 170.8(7) . . . . ?
N5 N6 N7 C14 -1.3(10) . . . . ?
C13 C14 N7 N6 0.1(10) . . . . ?
C15 C14 N7 N6 179.9(8) . . . . ?
C22 C21 N8 N9 2.9(9) . . . . ?
C22 C21 N8 C8 178.6(7) . . . . ?
C9 C8 N8 N9 159.1(8) . . . . ?
C7 C8 N8 N9 -19.7(11) . . . . ?
C9 C8 N8 C21 -16.1(11) . . . . ?
C7 C8 N8 C21 165.1(7) . . . . ?
C21 N8 N9 N10 -1.0(10) . . . . ?
C8 N8 N9 N10 -177.0(7) . . . . ?
N8 N9 N10 C22 -1.2(10) . . . . ?
C21 C22 N10 N9 3.0(11) . . . . ?
C23 C22 N10 N9 178.4(8) . . . . ?

loop_
_platon_squeeze_void_nr
_platon_squeeze_void_average_x
_platon_squeeze_void_average_y
_platon_squeeze_void_average_z
_platon_squeeze_void_volume
_platon_squeeze_void_count_electrons
_platon_squeeze_void_content
1 0.239 0.124 0.218 159 74 ' '
2 0.760 -0.124 0.782 159 74 ' '
